data_2000660
loop_
_publ_author_name
'Kalsbeek, N.'

_publ_section_title
;
 Structures of partially deuterated sodium hydrogen succinate at 295
 and 120 K and rubidium hydrogen succinate at 120 K
;
_journal_issue 8
_journal_name_full 'Acta Crystallographica Section C'
_journal_page_first 1389
_journal_page_last 1394
_journal_paper_doi 10.1107/S0108270191014865
_journal_volume 48
_journal_year 1992
_chemical_formula_moiety 'C4 H4 O4,Na1'
_chemical_formula_sum 'C4 H4 Na O4'
_chemical_formula_weight 140.07
_symmetry_cell_setting monoclinic
_symmetry_space_group_name_Hall '-C 2yc'
_symmetry_space_group_name_H-M 'C 1 2/c 1'
_cell_angle_alpha 90
_cell_angle_beta 117.070(10)
_cell_angle_gamma 90
_cell_formula_units_Z 4
_cell_length_a 9.2170(10)
_cell_length_b 9.9980(10)
_cell_length_c 7.3650(10)
_cell_volume 604.35(13)
_diffrn_radiation_type Cu
_diffrn_radiation_wavelength 1.54184
_exptl_absorpt_coefficient_mu 1.7667
_exptl_crystal_density_diffrn 1.539
_exptl_crystal_F_000 288
_cod_data_source_file ab0263.cif
_cod_data_source_block ab0263a
_cod_original_cell_volume 604.3(3)
_cod_original_sg_symbol_H-M 'C 2/c'
_cod_database_code 2000660

loop_
_atom_site_label
_atom_site_fract_x
_atom_site_fract_y
_atom_site_fract_z
_atom_site_U_iso_or_equiv
Na .00000 .42697(6) .75000 .02720(10)
O(1) .20321(11) .26242(10) .81795(9) .0605(3)
O(2) .36787(9) .09248(7) .85821(11) .0327(3)
C(1) .26812(11) .17582(11) .74945(12) .0306(3)
C(2) .21704(13) .18615(12) .52344(12) .0361(3)
H(1) .212(5) .247(4) .944(5) .063(10)
H(2) .102(2) .181(2) .456(2) .056(5)
H(3) .263(2) .1150(10) .485(2) .042(4)

loop_
_geom_bond_atom_site_label_1
_geom_bond_atom_site_label_2
_geom_bond_distance
C(1) O(1) 1.2794(15)
C(1) O(2) 1.2292(11)
C(1) C(2) 1.5132(12)
